data_1010807
loop_
_publ_author_name
'Longchambon, H'

_publ_section_title
;
Sur certaines caracteristiques de la Sepiolite d'Ampandandrava.
Discussion sur la formule des Sepiolites
;
_journal_coden_ASTM BSFMAU
_journal_name_full
;
Bulletin de la Societe Francaise de Mineralogie (-71,1948)
;
_journal_page_first 232
_journal_page_last 276
_journal_volume 60
_journal_year 1937
_chemical_compound_source 'from Ampandandrava, Madagascar'
_chemical_formula_structural '(Mg O)2.58 (Si O2)4 (H2 O)'
_chemical_formula_sum 'H2 Mg2.58 O11.58 Si4'
_chemical_name_mineral Sepiolite
_chemical_name_systematic 'Magnesium silicate hydrate *'
_cell_angle_alpha 90
_cell_angle_beta 90
_cell_angle_gamma 90
_cell_formula_units_Z 0
_cell_length_a 20.2
_cell_length_b 14.9
_cell_length_c 5.3
_cell_volume 1595.2
_cod_database_code 1010807

loop_
_atom_site_label
_atom_site_fract_x
_atom_site_fract_y
_atom_site_fract_z
? ? ? ?
